data_4103753
loop_
_publ_author_name
'William M. Reiff'
'Charles E. Schulz'
'Myung-Hwan Whangbo'
'Jung In Seo'
'Yoon Sup Lee'
'Gregory R. Potratz'
'Charles W. Spicer'
'Gregory S. Girolami'

_publ_section_title
;
 Consequences of a Linear Two-Coordinate Geometry for the Orbital
 Magnetism and Jahn-Teller Distortion Behavior of the High Spin Iron(II)
 Complex Fe[N(t-Bu)2]2
;
_journal_name_full 'Journal of the American Chemical Society'
_journal_page_first 404
_journal_page_last 405
_journal_paper_doi 10.1021/ja806660f
_journal_volume 131
_journal_year 2009
_chemical_formula_sum 'C16 H36 Fe N2'
_chemical_formula_weight 312.32
_chemical_name_systematic
; 
 ? 
;
_space_group_IT_number 19
_symmetry_cell_setting orthorhombic
_symmetry_space_group_name_Hall 'P 2ac 2ab'
_symmetry_space_group_name_H-M 'P 21 21 21'
_atom_sites_solution_hydrogens geom
_atom_sites_solution_primary direct
_atom_sites_solution_secondary difmap
_audit_creation_method SHELXL-97
_cell_angle_alpha 90.00
_cell_angle_beta 90.00
_cell_angle_gamma 90.00
_cell_formula_units_Z 4
_cell_length_a 7.7544(11)
_cell_length_b 11.0912(15)
_cell_length_c 22.122(3)
_cell_measurement_reflns_used 7102
_cell_measurement_temperature 193(2)
_cell_measurement_theta_max 28.70
_cell_measurement_theta_min 2.05
_cell_volume 1902.6(5)
_computing_structure_refinement 'SHELXL-97 (Sheldrick, 1997)'
_computing_structure_solution 'SHELXS-97 (Sheldrick, 1990)'
_diffrn_ambient_temperature 193(2)
_diffrn_measured_fraction_theta_full 0.969
_diffrn_measured_fraction_theta_max 0.969
_diffrn_measurement_device_type 'area detector'
_diffrn_measurement_method 'area detector'
_diffrn_radiation_monochromator graphite
_diffrn_radiation_source 'fine-focus sealed tube'
_diffrn_radiation_type MoK\a
_diffrn_radiation_wavelength 0.71073
_diffrn_reflns_av_R_equivalents 0.0788
_diffrn_reflns_av_sigmaI/netI 0.0580
_diffrn_reflns_limit_h_max 10
_diffrn_reflns_limit_h_min -10
_diffrn_reflns_limit_k_max 14
_diffrn_reflns_limit_k_min -14
_diffrn_reflns_limit_l_max 29
_diffrn_reflns_limit_l_min -26
_diffrn_reflns_number 17823
_diffrn_reflns_theta_full 28.70
_diffrn_reflns_theta_max 28.70
_diffrn_reflns_theta_min 2.05
_exptl_absorpt_coefficient_mu 0.785
_exptl_absorpt_correction_T_max 0.882
_exptl_absorpt_correction_T_min 0.776
_exptl_absorpt_correction_type integration
_exptl_crystal_colour orange
_exptl_crystal_density_diffrn 1.090
_exptl_crystal_density_meas ?
_exptl_crystal_density_method 'not measured'
_exptl_crystal_description prism
_exptl_crystal_F_000 688
_exptl_crystal_size_max 0.35
_exptl_crystal_size_mid 0.35
_exptl_crystal_size_min 0.14
_refine_diff_density_max 0.227
_refine_diff_density_min -0.273
_refine_diff_density_rms 0.050
_refine_ls_abs_structure_details 'Flack H D (1983), Acta Cryst. A39, 876-881'
_refine_ls_abs_structure_Flack 0.00(5)
_refine_ls_extinction_method none
_refine_ls_goodness_of_fit_ref 0.941
_refine_ls_hydrogen_treatment mixed
_refine_ls_matrix_type full
_refine_ls_number_parameters 281
_refine_ls_number_reflns 4657
_refine_ls_number_restraints 0
_refine_ls_restrained_S_all 0.941
_refine_ls_R_factor_all 0.0654
_refine_ls_R_factor_gt 0.0338
_refine_ls_shift/su_max 0.001
_refine_ls_shift/su_mean 0.000
_refine_ls_structure_factor_coef Fsqd
_refine_ls_weighting_details 'calc w=1/[\s^2^(Fo^2^)+(0.0320P)^2^+0.0000P] where P=(Fo^2^+2Fc^2^)/3'
_refine_ls_weighting_scheme calc
_refine_ls_wR_factor_gt 0.0661
_refine_ls_wR_factor_ref 0.0744
_reflns_number_gt 3063
_reflns_number_total 4657
_reflns_threshold_expression >2sigma(I)
_cod_data_source_file ja806660f_si_002.cif
_cod_data_source_block feface
_cod_depositor_comments
;
The following automatic conversions were performed:

'_exptl_crystal_density_meas' value 'not measured' was changed to '?'
- the value is perceived as not measured.

Automatic conversion script
Id: cif_fix_values 3008 2015-01-20 13:52:24Z robertas 
;
_cod_database_code 4103753

loop_
_symmetry_equiv_pos_as_xyz
'x, y, z'
'-x+1/2, -y, z+1/2'
'-x, y+1/2, -z+1/2'
'x+1/2, -y+1/2, -z'

loop_
_atom_site_label
_atom_site_type_symbol
_atom_site_fract_x
_atom_site_fract_y
_atom_site_fract_z
_atom_site_U_iso_or_equiv
_atom_site_adp_type
_atom_site_occupancy
_atom_site_symmetry_multiplicity
_atom_site_calc_flag
Fe Fe 0.25207(7) 0.37692(2) 0.126546(12) 0.02904(8) Uani 1 1 d
N1 N 0.1649(3) 0.53494(15) 0.12460(11) 0.0272(5) Uani 1 1 d
C1 C 0.0122(3) 0.56216(18) 0.16157(11) 0.0317(5) Uani 1 1 d
C2 C -0.0009(4) 0.4590(2) 0.20777(13) 0.0410(6) Uani 1 1 d
H2A H -0.018(5) 0.381(3) 0.1876(15) 0.061 Uiso 1 1 d
H2B H -0.113(5) 0.465(3) 0.2344(15) 0.061 Uiso 1 1 d
H2C H 0.100(5) 0.457(3) 0.2329(16) 0.061 Uiso 1 1 d
C3 C 0.0224(5) 0.6802(2) 0.19841(15) 0.0441(7) Uani 1 1 d
H3A H 0.131(5) 0.675(3) 0.2204(15) 0.066 Uiso 1 1 d
H3B H -0.087(5) 0.689(3) 0.2226(16) 0.066 Uiso 1 1 d
H3C H 0.024(4) 0.749(3) 0.1707(15) 0.066 Uiso 1 1 d
C4 C -0.1564(3) 0.5614(3) 0.12504(17) 0.0483(6) Uani 1 1 d
H4A H -0.160(5) 0.616(3) 0.1004(16) 0.072 Uiso 1 1 d
H4B H -0.261(6) 0.561(3) 0.1550(15) 0.072 Uiso 1 1 d
H4C H -0.177(5) 0.489(3) 0.1027(16) 0.072 Uiso 1 1 d
C5 C 0.2520(5) 0.6238(2) 0.08513(8) 0.0303(3) Uani 1 1 d
C6 C 0.3670(5) 0.5498(3) 0.04264(17) 0.0427(9) Uani 1 1 d
H6A H 0.442(5) 0.501(3) 0.0641(17) 0.064 Uiso 1 1 d
H6B H 0.432(5) 0.594(3) 0.0178(16) 0.064 Uiso 1 1 d
H6C H 0.296(5) 0.499(3) 0.0166(15) 0.064 Uiso 1 1 d
C7 C 0.1314(5) 0.6993(3) 0.04533(18) 0.0438(9) Uani 1 1 d
H7A H 0.066(5) 0.651(3) 0.0220(17) 0.066 Uiso 1 1 d
H7B H 0.201(4) 0.747(3) 0.0200(14) 0.066 Uiso 1 1 d
H7C H 0.067(5) 0.749(4) 0.0661(16) 0.066 Uiso 1 1 d
C8 C 0.3720(4) 0.7088(2) 0.12056(17) 0.0407(7) Uani 1 1 d
H8A H 0.312(4) 0.771(3) 0.1482(14) 0.061 Uiso 1 1 d
H8B H 0.450(4) 0.755(3) 0.0918(14) 0.061 Uiso 1 1 d
H8C H 0.456(4) 0.659(3) 0.1482(14) 0.061 Uiso 1 1 d
N2 N 0.3395(3) 0.21868(15) 0.12768(10) 0.0264(5) Uani 1 1 d
C9 C 0.4918(3) 0.19344(19) 0.16524(11) 0.0309(5) Uani 1 1 d
C10 C 0.5020(4) 0.2989(2) 0.21038(13) 0.0419(6) Uani 1 1 d
H10A H 0.506(5) 0.378(3) 0.1894(15) 0.063 Uiso 1 1 d
H10B H 0.607(5) 0.294(3) 0.2335(14) 0.063 Uiso 1 1 d
H10C H 0.405(5) 0.304(3) 0.2368(15) 0.063 Uiso 1 1 d
C11 C 0.4797(4) 0.0776(2) 0.20369(15) 0.0419(6) Uani 1 1 d
H11A H 0.377(5) 0.071(3) 0.2265(16) 0.063 Uiso 1 1 d
H11B H 0.585(5) 0.073(3) 0.2266(16) 0.063 Uiso 1 1 d
H11C H 0.477(5) 0.005(3) 0.1787(17) 0.063 Uiso 1 1 d
C12 C 0.6602(4) 0.1929(3) 0.12906(16) 0.0477(6) Uani 1 1 d
H12A H 0.666(4) 0.125(3) 0.1015(15) 0.072 Uiso 1 1 d
H12B H 0.757(6) 0.195(3) 0.1570(15) 0.072 Uiso 1 1 d
H12C H 0.667(4) 0.265(3) 0.1063(15) 0.072 Uiso 1 1 d
C13 C 0.2519(5) 0.1272(2) 0.08946(8) 0.0311(4) Uani 1 1 d
C14 C 0.3738(5) 0.0497(3) 0.05081(18) 0.0434(8) Uani 1 1 d
H14A H 0.448(5) 0.095(3) 0.0276(17) 0.065 Uiso 1 1 d
H14B H 0.298(5) -0.005(3) 0.0247(15) 0.065 Uiso 1 1 d
H14C H 0.442(5) -0.003(3) 0.0758(17) 0.065 Uiso 1 1 d
C15 C 0.1383(6) 0.1991(3) 0.04577(18) 0.0498(10) Uani 1 1 d
H15A H 0.070(5) 0.243(4) 0.0659(17) 0.075 Uiso 1 1 d
H15B H 0.069(5) 0.147(3) 0.0213(18) 0.075 Uiso 1 1 d
H15C H 0.209(5) 0.252(3) 0.0180(15) 0.075 Uiso 1 1 d
C16 C 0.1334(4) 0.0438(2) 0.12614(17) 0.0399(7) Uani 1 1 d
H16A H 0.209(4) -0.015(3) 0.1517(14) 0.060 Uiso 1 1 d
H16B H 0.061(5) 0.000(3) 0.1008(16) 0.060 Uiso 1 1 d
H16C H 0.066(4) 0.096(3) 0.1552(14) 0.060 Uiso 1 1 d

loop_
_atom_site_aniso_label
_atom_site_aniso_U_11
_atom_site_aniso_U_22
_atom_site_aniso_U_33
_atom_site_aniso_U_23
_atom_site_aniso_U_13
_atom_site_aniso_U_12
Fe 0.03576(14) 0.01883(11) 0.03253(14) 0.00056(13) -0.0001(5) 0.00527(14)
N1 0.0307(10) 0.0191(8) 0.0316(12) 0.0022(10) 0.0053(11) 0.0024(7)
C1 0.0329(13) 0.0274(11) 0.0346(15) -0.0031(10) 0.0026(12) 0.0050(9)
C2 0.0454(16) 0.0401(13) 0.0375(15) 0.0032(12) 0.0111(14) -0.0008(13)
C3 0.0487(18) 0.0379(13) 0.0457(18) -0.0124(12) 0.0057(15) 0.0066(13)
C4 0.0337(14) 0.0564(17) 0.0549(18) -0.0001(16) -0.0076(17) 0.0019(12)
C5 0.0353(9) 0.0222(7) 0.0333(9) 0.0030(12) -0.005(2) -0.0013(13)
C6 0.054(2) 0.0335(15) 0.040(2) 0.0031(13) 0.0154(17) 0.0009(14)
C7 0.052(2) 0.0358(15) 0.044(2) 0.0087(14) -0.0101(17) 0.0039(15)
C8 0.0395(15) 0.0330(12) 0.050(2) 0.0031(14) -0.0046(16) -0.0066(11)
N2 0.0324(11) 0.0195(8) 0.0272(12) -0.0005(9) -0.0008(11) 0.0029(7)
C9 0.0317(13) 0.0300(11) 0.0308(14) 0.0052(10) -0.0019(11) 0.0018(9)
C10 0.0462(16) 0.0363(13) 0.0431(16) -0.0019(12) -0.0133(15) 0.0034(12)
C11 0.0474(17) 0.0359(12) 0.0424(17) 0.0133(11) -0.0059(15) 0.0046(12)
C12 0.0358(14) 0.0531(15) 0.0543(18) 0.0035(16) 0.0055(17) 0.0005(12)
C13 0.0419(10) 0.0235(7) 0.0279(8) -0.0022(12) 0.002(2) 0.0009(14)
C14 0.060(2) 0.0312(15) 0.039(2) -0.0103(13) 0.0111(17) -0.0013(14)
C15 0.067(3) 0.0392(16) 0.043(2) -0.0056(15) -0.0222(19) -0.0004(16)
C16 0.0403(15) 0.0334(13) 0.0460(19) -0.0020(14) 0.0051(17) -0.0074(11)

loop_
_atom_type_symbol
_atom_type_description
_atom_type_scat_dispersion_real
_atom_type_scat_dispersion_imag
_atom_type_scat_source
C C 0.0033 0.0016 'International Tables Vol C Tables 4.2.6.8 and 6.1.1.4'
H H 0.0000 0.0000 'International Tables Vol C Tables 4.2.6.8 and 6.1.1.4'
N N 0.0061 0.0033 'International Tables Vol C Tables 4.2.6.8 and 6.1.1.4'
Fe Fe 0.3463 0.8444 'International Tables Vol C Tables 4.2.6.8 and 6.1.1.4'

loop_
_geom_angle_atom_site_label_1
_geom_angle_atom_site_label_2
_geom_angle_atom_site_label_3
_geom_angle
N1 Fe N2 179.45(8)
C1 N1 C5 124.0(2)
C1 N1 Fe 117.94(15)
C5 N1 Fe 118.07(19)
N1 C1 C4 113.0(2)
N1 C1 C2 105.65(19)
C4 C1 C2 106.8(2)
N1 C1 C3 115.2(2)
C4 C1 C3 109.0(2)
C2 C1 C3 106.5(2)
C1 C2 H2A 111(2)
C1 C2 H2B 112.3(18)
H2A C2 H2B 101(3)
C1 C2 H2C 110(2)
H2A C2 H2C 111(3)
H2B C2 H2C 111(3)
C1 C3 H3A 105.0(19)
C1 C3 H3B 108.7(19)
H3A C3 H3B 118(3)
C1 C3 H3C 109(2)
H3A C3 H3C 110(3)
H3B C3 H3C 105(3)
C1 C4 H4A 112(3)
C1 C4 H4B 109.0(19)
H4A C4 H4B 113(3)
C1 C4 H4C 115(2)
H4A C4 H4C 106(3)
H4B C4 H4C 101(3)
N1 C5 C7 115.1(3)
N1 C5 C6 105.7(2)
C7 C5 C6 107.14(19)
N1 C5 C8 112.57(18)
C7 C5 C8 109.1(2)
C6 C5 C8 106.8(3)
C5 C6 H6A 111(2)
C5 C6 H6B 114(2)
H6A C6 H6B 106(3)
C5 C6 H6C 110(2)
H6A C6 H6C 109(3)
H6B C6 H6C 106(3)
C5 C7 H7A 110(2)
C5 C7 H7B 107(2)
H7A C7 H7B 108(3)
C5 C7 H7C 113(2)
H7A C7 H7C 111(3)
H7B C7 H7C 106(3)
C5 C8 H8A 116.1(18)
C5 C8 H8B 110.7(18)
H8A C8 H8B 107(2)
C5 C8 H8C 110.5(17)
H8A C8 H8C 107(2)
H8B C8 H8C 105(2)
C9 N2 C13 123.99(19)
C9 N2 Fe 118.32(15)
C13 N2 Fe 117.67(18)
N2 C9 C12 113.0(2)
N2 C9 C10 105.2(2)
C12 C9 C10 107.4(2)
N2 C9 C11 114.9(2)
C12 C9 C11 109.7(2)
C10 C9 C11 106.1(2)
C9 C10 H10A 112(2)
C9 C10 H10B 110.3(18)
H10A C10 H10B 106(3)
C9 C10 H10C 114(2)
H10A C10 H10C 105(3)
H10B C10 H10C 110(3)
C9 C11 H11A 114(2)
C9 C11 H11B 106(2)
H11A C11 H11B 116(3)
C9 C11 H11C 112(2)
H11A C11 H11C 103(3)
H11B C11 H11C 106(3)
C9 C12 H12A 112(2)
C9 C12 H12B 109(2)
H12A C12 H12B 112(3)
C9 C12 H12C 108.6(19)
H12A C12 H12C 109(3)
H12B C12 H12C 106(3)
N2 C13 C15 105.5(2)
N2 C13 C16 112.61(17)
C15 C13 C16 107.7(3)
N2 C13 C14 114.7(3)
C15 C13 C14 107.1(2)
C16 C13 C14 108.9(2)
C13 C14 H14A 113(2)
C13 C14 H14B 107(2)
H14A C14 H14B 112(3)
C13 C14 H14C 111(2)
H14A C14 H14C 108(3)
H14B C14 H14C 107(3)
C13 C15 H15A 109(3)
C13 C15 H15B 111(2)
H15A C15 H15B 107(3)
C13 C15 H15C 112(2)
H15A C15 H15C 109(3)
H15B C15 H15C 108(3)
C13 C16 H16A 109.0(19)
C13 C16 H16B 111(2)
H16A C16 H16B 110(3)
C13 C16 H16C 107.5(17)
H16A C16 H16C 108(3)
H16B C16 H16C 112(3)

loop_
_geom_bond_atom_site_label_1
_geom_bond_atom_site_label_2
_geom_bond_distance
Fe N1 1.8790(18)
Fe N2 1.8817(18)
N1 C1 1.471(3)
N1 C5 1.480(3)
C1 C4 1.537(4)
C1 C2 1.538(4)
C1 C3 1.544(3)
C2 H2A 0.98(3)
C2 H2B 1.05(4)
C2 H2C 0.96(4)
C3 H3A 0.97(4)
C3 H3B 1.01(4)
C3 H3C 0.98(3)
C4 H4A 0.81(4)
C4 H4B 1.05(4)
C4 H4C 0.96(4)
C5 C7 1.533(4)
C5 C6 1.534(4)
C5 C8 1.539(4)
C6 H6A 0.92(4)
C6 H6B 0.90(4)
C6 H6C 0.98(3)
C7 H7A 0.90(4)
C7 H7B 0.94(3)
C7 H7C 0.88(4)
C8 H8A 1.03(3)
C8 H8B 1.02(3)
C8 H8C 1.05(3)
N2 C9 1.471(3)
N2 C13 1.485(3)
C9 C12 1.531(4)
C9 C10 1.540(3)
C9 C11 1.544(3)
C10 H10A 0.99(3)
C10 H10B 0.96(4)
C10 H10C 0.96(4)
C11 H11A 0.94(4)
C11 H11B 0.97(4)
C11 H11C 0.98(3)
C12 H12A 0.97(3)
C12 H12B 0.97(4)
C12 H12C 0.95(4)
C13 C15 1.531(4)
C13 C16 1.536(4)
C13 C14 1.538(4)
C14 H14A 0.92(4)
C14 H14B 1.02(4)
C14 H14C 0.96(4)
C15 H15A 0.84(4)
C15 H15B 0.96(4)
C15 H15C 1.01(4)
C16 H16A 1.04(3)
C16 H16B 0.93(4)
C16 H16C 1.01(3)
